data_4082377
loop_
_publ_author_name
'Siega, Patrizia'
'Dreos, Renata'
'Brancatelli, Giovanna'
'Zangrando, Ennio'
'Tavagnacco, Claudio'
'Vrdoljak, Vi\<snja'
'Hrenar, Tomica'

_publ_section_title
;
 A Novel Series of CoIII(salen-type) Complexes Containing a Seven-Membered
 Metallacycle: Synthesis, Structural Characterization and Factors
 Affecting the Metallacyclization Rate
;
_journal_issue 4
_journal_name_full Organometallics
_journal_page_first 909
_journal_paper_doi 10.1021/om401038v
_journal_volume 33
_journal_year 2014
_chemical_formula_moiety 'C24 H27 Co N3 O3, Cl O4, 1.5(C H Cl3)'
_chemical_formula_sum 'C25.5 H28.5 Cl5.5 Co N3 O7'
_chemical_formula_weight 742.92
_chemical_name_systematic
;
 ?
;
_space_group_IT_number 15
_symmetry_cell_setting monoclinic
_symmetry_space_group_name_Hall '-C 2yc'
_symmetry_space_group_name_H-M 'C 1 2/c 1'
_atom_sites_solution_hydrogens geom
_atom_sites_solution_primary direct
_atom_sites_solution_secondary difmap
_audit_creation_method SHELXL-97
_cell_angle_alpha 90.00
_cell_angle_beta 94.69(3)
_cell_angle_gamma 90.00
_cell_formula_units_Z 8
_cell_length_a 19.993(3)
_cell_length_b 12.989(3)
_cell_length_c 24.117(3)
_cell_measurement_temperature 293(2)
_cell_volume 6242.0(19)
_computing_cell_refinement 'Denzo (Otwinowski & Minor 1997)'
_computing_data_collection 'Nonius, Supergui'
_computing_data_reduction 'Denzo and Scalepack (Otwinowski & Minor 1997)'
_computing_molecular_graphics 'Ortep3 for Windows (Farrugia,1997)'
_computing_publication_material 'Wingx 1.80.05 (Farrugia, 1999)'
_computing_structure_refinement 'SHELX97 (Sheldrick, 2008)'
_computing_structure_solution 'SHELX97 (Sheldrick, 2008)'
_diffrn_ambient_temperature 293(2)
_diffrn_measured_fraction_theta_full 0.971
_diffrn_measured_fraction_theta_max 0.971
_diffrn_measurement_device_type Kappa-CCD
_diffrn_radiation_monochromator graphite
_diffrn_radiation_source 'rotating anode'
_diffrn_radiation_type CuK\a
_diffrn_radiation_wavelength 1.54180
_diffrn_reflns_av_R_equivalents 0.0750
_diffrn_reflns_av_sigmaI/netI 0.0606
_diffrn_reflns_limit_h_max 23
_diffrn_reflns_limit_h_min -23
_diffrn_reflns_limit_k_max 14
_diffrn_reflns_limit_k_min 0
_diffrn_reflns_limit_l_max 26
_diffrn_reflns_limit_l_min 0
_diffrn_reflns_number 37581
_diffrn_reflns_theta_full 63.73
_diffrn_reflns_theta_max 63.73
_diffrn_reflns_theta_min 4.06
_exptl_absorpt_coefficient_mu 9.058
_exptl_absorpt_correction_T_max 0.1344
_exptl_absorpt_correction_T_min 0.0804
_exptl_absorpt_correction_type refdelf
_exptl_absorpt_process_details
;
Parkin S,Moezzi B & Hope H, (1995) J. Appl. Cryst. 28, 53-56
Cubic fit to sin(theta)/lambda - 24 parameters
;
_exptl_crystal_colour orange
_exptl_crystal_density_diffrn 1.581
_exptl_crystal_density_method 'not measured'
_exptl_crystal_description block
_exptl_crystal_F_000 3032
_exptl_crystal_size_max 0.37
_exptl_crystal_size_mid 0.27
_exptl_crystal_size_min 0.25
_refine_diff_density_max 0.601
_refine_diff_density_min -0.549
_refine_diff_density_rms 0.102
_refine_ls_extinction_method none
_refine_ls_goodness_of_fit_ref 1.020
_refine_ls_hydrogen_treatment mixed
_refine_ls_matrix_type full
_refine_ls_number_parameters 399
_refine_ls_number_reflns 4990
_refine_ls_number_restraints 6
_refine_ls_restrained_S_all 1.022
_refine_ls_R_factor_all 0.0958
_refine_ls_R_factor_gt 0.0670
_refine_ls_shift/su_max 0.003
_refine_ls_shift/su_mean 0.000
_refine_ls_structure_factor_coef Fsqd
_refine_ls_weighting_details 'calc w=1/[\s^2^(Fo^2^)+(0.1301P)^2^+0.0000P] where P=(Fo^2^+2Fc^2^)/3'
_refine_ls_weighting_scheme calc
_refine_ls_wR_factor_gt 0.1759
_refine_ls_wR_factor_ref 0.1973
_reflns_number_gt 3371
_reflns_number_total 4990
_reflns_threshold_expression >2\s(I)
_cod_data_source_file om401038v_si_002.cif
_cod_data_source_block 3
_cod_original_sg_symbol_H-M 'C 2/c'
_cod_original_formula_sum 'C25.50 H28.50 Cl5.50 Co N3 O7'
_cod_database_code 4082377

loop_
_symmetry_equiv_pos_as_xyz
'x, y, z'
'-x, y, -z+1/2'
'x+1/2, y+1/2, z'
'-x+1/2, y+1/2, -z+1/2'
'-x, -y, -z'
'x, -y, z-1/2'
'-x+1/2, -y+1/2, -z'
'x+1/2, -y+1/2, z-1/2'

loop_
_atom_site_label
_atom_site_type_symbol
_atom_site_fract_x
_atom_site_fract_y
_atom_site_fract_z
_atom_site_U_iso_or_equiv
_atom_site_adp_type
_atom_site_occupancy
_atom_site_symmetry_multiplicity
_atom_site_calc_flag
_atom_site_refinement_flags
Co Co 0.81016(3) 0.09073(6) 0.55517(3) 0.0348(3) Uani 1 1 d .
O1 O 0.84299(15) 0.2056(3) 0.51801(13) 0.0402(8) Uani 1 1 d .
O2 O 0.90464(17) 0.0189(3) 0.64359(14) 0.0508(9) Uani 1 1 d .
O1W O 0.71846(17) 0.1060(3) 0.50174(15) 0.0398(8) Uani 1 1 d .
H2W H 0.699(3) 0.154(5) 0.495(2) 0.060 Uiso 1 1 d .
H1W H 0.711(3) 0.074(5) 0.472(3) 0.060 Uiso 1 1 d .
N1 N 0.8404(2) -0.0056(3) 0.50345(16) 0.0412(10) Uani 1 1 d .
N2 N 0.77624(19) -0.0294(3) 0.59172(16) 0.0401(10) Uani 1 1 d .
C1 C 0.8970(2) 0.1996(4) 0.4894(2) 0.0444(12) Uani 1 1 d .
C2 C 0.9351(3) 0.2902(5) 0.4860(2) 0.0518(14) Uani 1 1 d .
H2 H 0.9225 0.3491 0.5044 0.062 Uiso 1 1 calc R
C3 C 0.9908(3) 0.2932(5) 0.4557(3) 0.0613(16) Uani 1 1 d .
H3 H 1.0157 0.3534 0.4541 0.074 Uiso 1 1 calc R
C4 C 1.0093(3) 0.2062(6) 0.4279(3) 0.0676(18) Uani 1 1 d .
H4 H 1.0466 0.2082 0.4073 0.081 Uiso 1 1 calc R
C5 C 0.9732(3) 0.1168(5) 0.4305(2) 0.0589(16) Uani 1 1 d .
H5 H 0.9861 0.0594 0.4109 0.071 Uiso 1 1 calc R
C6 C 0.9173(2) 0.1093(4) 0.4619(2) 0.0450(13) Uani 1 1 d .
C7 C 0.8828(3) 0.0114(4) 0.4658(2) 0.0457(13) Uani 1 1 d .
C8 C 0.8123(3) -0.1092(4) 0.5100(2) 0.0490(13) Uani 1 1 d .
H8A H 0.8469 -0.1550 0.5263 0.059 Uiso 1 1 calc R
H8B H 0.7963 -0.1365 0.4738 0.059 Uiso 1 1 calc R
C9 C 0.7551(3) -0.1034(4) 0.5471(2) 0.0484(13) Uani 1 1 d .
H9A H 0.7145 -0.0798 0.5262 0.058 Uiso 1 1 calc R
H9B H 0.7466 -0.1705 0.5627 0.058 Uiso 1 1 calc R
C10 C 0.7715(3) -0.0537(4) 0.6431(2) 0.0447(12) Uani 1 1 d .
C11 C 0.8017(3) 0.0155(4) 0.6878(2) 0.0448(12) Uani 1 1 d .
C12 C 0.7657(3) 0.0429(4) 0.7330(2) 0.0508(13) Uani 1 1 d .
H12 H 0.7220 0.0195 0.7349 0.061 Uiso 1 1 calc R
C13 C 0.7952(4) 0.1045(5) 0.7745(2) 0.0590(16) Uani 1 1 d .
H13 H 0.7710 0.1234 0.8043 0.071 Uiso 1 1 calc R
C14 C 0.8605(4) 0.1386(5) 0.7726(2) 0.0666(17) Uani 1 1 d .
H14 H 0.8801 0.1797 0.8010 0.080 Uiso 1 1 calc R
C15 C 0.8960(3) 0.1117(5) 0.7289(2) 0.0616(16) Uani 1 1 d .
H15 H 0.9398 0.1349 0.7274 0.074 Uiso 1 1 calc R
C16 C 0.8670(3) 0.0499(4) 0.6867(2) 0.0460(13) Uani 1 1 d .
C17 C 0.8978(3) 0.0870(4) 0.5980(2) 0.0454(13) Uani 1 1 d .
H17A H 0.9313 0.0690 0.5728 0.055 Uiso 1 1 calc R
H17B H 0.9080 0.1559 0.6116 0.055 Uiso 1 1 calc R
C18 C 0.8985(3) -0.0743(5) 0.4262(3) 0.0678(18) Uani 1 1 d .
H18A H 0.9293 -0.1219 0.4450 0.102 Uiso 1 1 calc R
H18B H 0.9184 -0.0456 0.3947 0.102 Uiso 1 1 calc R
H18C H 0.8579 -0.1096 0.4138 0.102 Uiso 1 1 calc R
C19 C 0.7402(3) -0.1504(4) 0.6619(2) 0.0630(17) Uani 1 1 d .
H19A H 0.6987 -0.1623 0.6399 0.094 Uiso 1 1 calc R
H19B H 0.7316 -0.1441 0.7003 0.094 Uiso 1 1 calc R
H19C H 0.7700 -0.2072 0.6575 0.094 Uiso 1 1 calc R
N3 N 0.76702(18) 0.1875(3) 0.60480(15) 0.0356(9) Uani 1 1 d .
C20 C 0.7023(2) 0.1728(4) 0.61437(19) 0.0389(11) Uani 1 1 d .
H20 H 0.6800 0.1160 0.5983 0.047 Uiso 1 1 calc R
C21 C 0.6678(3) 0.2373(4) 0.6467(2) 0.0477(13) Uani 1 1 d .
H21 H 0.6227 0.2250 0.6513 0.057 Uiso 1 1 calc R
C22 C 0.6999(3) 0.3201(4) 0.6722(2) 0.0543(14) Uani 1 1 d .
H22 H 0.6776 0.3638 0.6951 0.065 Uiso 1 1 calc R
C23 C 0.7666(3) 0.3366(4) 0.6627(2) 0.0506(13) Uani 1 1 d .
H23 H 0.7899 0.3920 0.6793 0.061 Uiso 1 1 calc R
C24 C 0.7979(2) 0.2705(4) 0.6286(2) 0.0415(12) Uani 1 1 d .
H24 H 0.8422 0.2836 0.6217 0.050 Uiso 1 1 calc R
Cl1 Cl 0.84219(6) 0.57860(10) 0.60587(5) 0.0478(4) Uani 1 1 d .
O4 O 0.8598(3) 0.5622(5) 0.6636(2) 0.123(2) Uani 1 1 d .
O5 O 0.77674(19) 0.5311(4) 0.59230(17) 0.0706(12) Uani 1 1 d .
O6 O 0.8881(3) 0.5264(5) 0.5757(3) 0.112(2) Uani 1 1 d .
O7 O 0.8404(3) 0.6816(4) 0.5940(3) 0.113(2) Uani 1 1 d .
C25 C 0.5249(4) -0.0621(7) 0.6411(5) 0.130(4) Uani 1 1 d .
H25 H 0.4850 -0.0194 0.6329 0.156 Uiso 1 1 calc R
Cl2 Cl 0.57185(14) -0.0613(3) 0.58127(16) 0.1560(13) Uani 1 1 d .
Cl3 Cl 0.57252(13) -0.0075(3) 0.69717(18) 0.1769(16) Uani 1 1 d .
Cl4 Cl 0.49918(15) -0.1833(2) 0.65504(15) 0.1697(15) Uani 1 1 d .
C26 C 0.5000 0.3081(10) 0.7500 0.190(8) Uiso 1 2 d SD
H26 H 0.5104 0.3444 0.7161 0.228 Uiso 0.50 1 d PR
Cl5 Cl 0.46504(19) 0.4065(3) 0.78339(18) 0.0878(11) Uani 0.50 1 d PD
Cl6 Cl 0.4440(4) 0.2221(6) 0.7217(4) 0.122(3) Uani 0.50 1 d PD
Cl7 Cl 0.5751(3) 0.2701(7) 0.7714(4) 0.138(3) Uani 0.50 1 d PD

loop_
_atom_site_aniso_label
_atom_site_aniso_U_11
_atom_site_aniso_U_22
_atom_site_aniso_U_33
_atom_site_aniso_U_23
_atom_site_aniso_U_13
_atom_site_aniso_U_12
Co 0.0290(4) 0.0328(5) 0.0428(5) 0.0009(3) 0.0042(3) 0.0023(3)
O1 0.0289(17) 0.042(2) 0.0509(19) 0.0028(15) 0.0084(14) 0.0004(14)
O2 0.042(2) 0.058(2) 0.052(2) 0.0068(18) 0.0031(16) 0.0147(17)
O1W 0.0334(19) 0.037(2) 0.048(2) -0.0016(16) -0.0002(15) 0.0053(15)
N1 0.037(2) 0.040(2) 0.046(2) 0.0026(19) 0.0042(18) 0.0063(19)
N2 0.038(2) 0.036(2) 0.047(2) -0.0017(18) 0.0049(18) 0.0018(18)
C1 0.024(2) 0.059(4) 0.051(3) 0.010(2) 0.006(2) 0.009(2)
C2 0.036(3) 0.054(4) 0.065(3) 0.009(3) 0.005(2) -0.007(3)
C3 0.034(3) 0.071(4) 0.080(4) 0.022(3) 0.014(3) -0.006(3)
C4 0.033(3) 0.094(5) 0.079(4) 0.017(4) 0.018(3) 0.010(3)
C5 0.038(3) 0.078(4) 0.063(4) 0.013(3) 0.015(3) 0.018(3)
C6 0.032(3) 0.056(3) 0.048(3) 0.002(2) 0.010(2) 0.012(2)
C7 0.040(3) 0.048(3) 0.049(3) 0.000(2) -0.002(2) 0.011(2)
C8 0.051(3) 0.045(3) 0.051(3) -0.005(2) 0.000(2) 0.007(3)
C9 0.052(3) 0.037(3) 0.057(3) -0.001(2) 0.007(2) -0.004(2)
C10 0.046(3) 0.033(3) 0.055(3) 0.005(2) 0.006(2) 0.005(2)
C11 0.047(3) 0.040(3) 0.048(3) 0.008(2) 0.005(2) 0.006(2)
C12 0.057(3) 0.049(3) 0.047(3) 0.006(3) 0.010(3) -0.001(3)
C13 0.080(5) 0.049(4) 0.050(3) 0.002(3) 0.016(3) 0.009(3)
C14 0.084(5) 0.064(4) 0.050(4) 0.000(3) -0.006(3) -0.007(4)
C15 0.056(4) 0.082(5) 0.045(3) 0.002(3) -0.007(3) -0.003(3)
C16 0.046(3) 0.052(3) 0.039(3) 0.009(2) -0.002(2) 0.011(3)
C17 0.035(3) 0.050(3) 0.051(3) 0.006(2) 0.004(2) 0.004(2)
C18 0.068(4) 0.074(5) 0.064(4) -0.018(3) 0.019(3) 0.012(3)
C19 0.092(5) 0.040(3) 0.058(3) 0.007(3) 0.014(3) -0.011(3)
N3 0.031(2) 0.031(2) 0.045(2) 0.0019(17) 0.0011(16) 0.0002(17)
C20 0.031(3) 0.039(3) 0.046(3) 0.002(2) -0.001(2) -0.006(2)
C21 0.033(3) 0.061(4) 0.050(3) -0.007(3) 0.012(2) 0.009(3)
C22 0.054(3) 0.050(4) 0.061(3) -0.011(3) 0.015(3) 0.010(3)
C23 0.060(4) 0.040(3) 0.052(3) -0.008(2) 0.005(3) -0.009(3)
C24 0.036(3) 0.040(3) 0.049(3) -0.002(2) 0.005(2) -0.004(2)
Cl1 0.0365(7) 0.0457(8) 0.0608(8) -0.0028(6) 0.0018(5) -0.0007(5)
O4 0.120(5) 0.138(5) 0.103(4) 0.008(4) -0.037(4) -0.055(4)
O5 0.041(2) 0.093(3) 0.076(3) -0.001(2) -0.0023(19) -0.009(2)
O6 0.063(3) 0.115(5) 0.160(5) -0.042(4) 0.022(3) 0.003(3)
O7 0.093(4) 0.060(3) 0.183(6) 0.026(4) -0.001(4) -0.008(3)
C25 0.044(4) 0.080(6) 0.262(13) 0.041(7) -0.022(6) -0.004(4)
Cl2 0.0868(17) 0.138(2) 0.240(4) 0.000(2) -0.006(2) -0.0041(16)
Cl3 0.0842(17) 0.154(3) 0.294(4) -0.101(3) 0.026(2) -0.0359(17)
Cl4 0.138(2) 0.0923(18) 0.262(3) 0.054(2) -0.088(2) -0.0508(16)
Cl5 0.069(2) 0.066(2) 0.125(3) -0.012(2) -0.013(2) 0.0034(17)
Cl6 0.115(6) 0.126(6) 0.122(4) -0.054(4) -0.001(4) -0.044(4)
Cl7 0.074(4) 0.180(8) 0.156(7) -0.073(6) -0.004(4) 0.048(5)

loop_
_atom_type_symbol
_atom_type_description
_atom_type_scat_dispersion_real
_atom_type_scat_dispersion_imag
_atom_type_scat_source
C C 0.0181 0.0091 'International Tables Vol C Tables 4.2.6.8 and 6.1.1.4'
H H 0.0000 0.0000 'International Tables Vol C Tables 4.2.6.8 and 6.1.1.4'
N N 0.0311 0.0180 'International Tables Vol C Tables 4.2.6.8 and 6.1.1.4'
O O 0.0492 0.0322 'International Tables Vol C Tables 4.2.6.8 and 6.1.1.4'
Co Co -2.3653 3.6143 'International Tables Vol C Tables 4.2.6.8 and 6.1.1.4'
Cl Cl 0.3639 0.7018 'International Tables Vol C Tables 4.2.6.8 and 6.1.1.4'

loop_
_geom_angle_atom_site_label_1
_geom_angle_atom_site_label_2
_geom_angle_atom_site_label_3
_geom_angle
_geom_angle_site_symmetry_1
_geom_angle_site_symmetry_3
O1 Co N1 93.85(16) . .
O1 Co N2 178.58(15) . .
N1 Co N2 84.85(18) . .
O1 Co C17 86.51(18) . .
N1 Co C17 90.6(2) . .
N2 Co C17 94.08(19) . .
O1 Co N3 88.31(15) . .
N1 Co N3 172.74(16) . .
N2 Co N3 92.90(16) . .
C17 Co N3 96.4(2) . .
O1 Co O1W 87.43(14) . .
N1 Co O1W 88.23(16) . .
N2 Co O1W 91.94(15) . .
C17 Co O1W 173.74(18) . .
N3 Co O1W 84.95(15) . .
C1 O1 Co 122.0(3) . .
C16 O2 C17 112.2(4) . .
C7 N1 C8 120.1(4) . .
C7 N1 Co 127.0(4) . .
C8 N1 Co 112.8(3) . .
C10 N2 C9 120.1(4) . .
C10 N2 Co 133.5(4) . .
C9 N2 Co 106.3(3) . .
O1 C1 C2 116.6(5) . .
O1 C1 C6 124.3(5) . .
C2 C1 C6 119.1(5) . .
C3 C2 C1 121.2(6) . .
C4 C3 C2 119.6(6) . .
C5 C4 C3 120.5(5) . .
C4 C5 C6 121.9(6) . .
C5 C6 C1 117.7(5) . .
C5 C6 C7 119.9(5) . .
C1 C6 C7 122.5(5) . .
N1 C7 C6 122.0(5) . .
N1 C7 C18 119.5(5) . .
C6 C7 C18 118.5(5) . .
N1 C8 C9 109.3(4) . .
N2 C9 C8 106.2(4) . .
N2 C10 C19 124.3(5) . .
N2 C10 C11 119.3(5) . .
C19 C10 C11 116.3(5) . .
C16 C11 C12 118.6(5) . .
C16 C11 C10 120.6(5) . .
C12 C11 C10 120.8(5) . .
C13 C12 C11 119.8(6) . .
C12 C13 C14 120.7(6) . .
C15 C14 C13 119.8(6) . .
C14 C15 C16 120.2(6) . .
C11 C16 C15 120.8(5) . .
C11 C16 O2 119.3(5) . .
C15 C16 O2 119.8(5) . .
O2 C17 Co 116.9(3) . .
C20 N3 C24 117.1(4) . .
C20 N3 Co 119.0(3) . .
C24 N3 Co 123.9(3) . .
N3 C20 C21 123.2(5) . .
C20 C21 C22 119.7(5) . .
C21 C22 C23 118.0(5) . .
C24 C23 C22 119.5(5) . .
N3 C24 C23 122.6(5) . .
O7 Cl1 O6 112.0(4) . .
O7 Cl1 O4 110.6(4) . .
O6 Cl1 O4 108.5(4) . .
O7 Cl1 O5 111.0(3) . .
O6 Cl1 O5 107.1(3) . .
O4 Cl1 O5 107.5(3) . .
Cl4 C25 Cl3 112.3(6) . .
Cl4 C25 Cl2 110.7(7) . .
Cl3 C25 Cl2 109.7(4) . .
Cl7 C26 Cl7 144.6(11) . 2_656
Cl7 C26 Cl6 119.6(8) . .
Cl7 C26 Cl6 26.3(4) 2_656 .
Cl7 C26 Cl6 26.3(4) . 2_656
Cl7 C26 Cl6 119.6(8) 2_656 2_656
Cl6 C26 Cl6 97.1(9) . 2_656
Cl7 C26 Cl5 88.5(4) . 2_656
Cl7 C26 Cl5 119.1(5) 2_656 2_656
Cl6 C26 Cl5 126.4(4) . 2_656
Cl6 C26 Cl5 114.0(3) 2_656 2_656
Cl7 C26 Cl5 119.1(5) . .
Cl7 C26 Cl5 88.5(4) 2_656 .
Cl6 C26 Cl5 114.0(3) . .
Cl6 C26 Cl5 126.4(4) 2_656 .
Cl5 C26 Cl5 81.9(6) 2_656 .

loop_
_geom_bond_atom_site_label_1
_geom_bond_atom_site_label_2
_geom_bond_distance
_geom_bond_site_symmetry_2
Co O1 1.886(3) .
Co N1 1.900(4) .
Co N2 1.942(4) .
Co C17 1.960(5) .
Co N3 1.982(4) .
Co O1W 2.162(3) .
O1 C1 1.331(5) .
O2 C16 1.392(6) .
O2 C17 1.410(6) .
N1 C7 1.311(6) .
N1 C8 1.472(7) .
N2 C10 1.290(6) .
N2 C9 1.479(6) .
C1 C2 1.408(7) .
C1 C6 1.422(7) .
C2 C3 1.381(7) .
C3 C4 1.380(9) .
C4 C5 1.373(9) .
C5 C6 1.403(7) .
C6 C7 1.453(8) .
C7 C18 1.516(7) .
C8 C9 1.511(8) .
C10 C19 1.491(7) .
C10 C11 1.492(7) .
C11 C16 1.383(7) .
C11 C12 1.400(7) .
C12 C13 1.378(8) .
C13 C14 1.383(9) .
C14 C15 1.364(9) .
C15 C16 1.384(8) .
N3 C20 1.346(6) .
N3 C24 1.347(6) .
C20 C21 1.369(7) .
C21 C22 1.372(8) .
C22 C23 1.388(7) .
C23 C24 1.376(7) .
Cl1 O7 1.368(5) .
Cl1 O6 1.393(5) .
Cl1 O4 1.425(6) .
Cl1 O5 1.459(4) .
C25 Cl4 1.698(9) .
C25 Cl3 1.740(11) .
C25 Cl2 1.783(12) .
C26 Cl7 1.623(8) .
C26 Cl7 1.623(8) 2_656
C26 Cl6 1.687(9) .
C26 Cl6 1.687(9) 2_656
C26 Cl5 1.692(9) 2_656
C26 Cl5 1.692(9) .
Cl5 Cl5 2.217(9) 2_656
Cl5 Cl7 2.313(10) 2_656
Cl6 Cl7 0.756(11) 2_656
Cl7 Cl6 0.756(11) 2_656
Cl7 Cl5 2.313(10) 2_656
